data_4133333
loop_
_publ_author_name
'Ca\~nellas, Santiago'
'Montgomery, John'
'Peric\`as, Miquel \`A'

_publ_section_title
;
 Nickel-Catalyzed Reductive [2+2] Cycloaddition of Alkynes.
;
_journal_issue 50
_journal_name_full 'Journal of the American Chemical Society'
_journal_page_first 17349
_journal_page_last 17355
_journal_paper_doi 10.1021/jacs.8b09677
_journal_volume 140
_journal_year 2018
_chemical_formula_sum 'C23 H22 O4'
_chemical_formula_weight 362.40
_space_group_IT_number 15
_space_group_name_Hall '-C 2yc'
_space_group_name_H-M_alt 'C 1 2/c 1'
_symmetry_cell_setting monoclinic
_symmetry_space_group_name_H-M 'C 1 2/c 1'
_atom_sites_solution_hydrogens geom
_audit_creation_method SHELXL-2016/6
_cell_angle_alpha 90
_cell_angle_beta 115.7443(12)
_cell_angle_gamma 90
_cell_formula_units_Z 4
_cell_length_a 15.1384(7)
_cell_length_b 16.8907(8)
_cell_length_c 7.8396(4)
_cell_measurement_reflns_used 6781
_cell_measurement_temperature 100(2)
_cell_measurement_theta_max 33.15
_cell_measurement_theta_min 2.41
_cell_volume 1805.60(15)
_computing_cell_refinement 'Bruker APEX2 v2014.9-0'
_computing_data_collection 'Bruker APEX2 v2014.9-0'
_computing_data_reduction 'Bruker SAINT V7.60A'
_computing_molecular_graphics 'Bruker SHELXTL'
_computing_publication_material 'Bruker SHELXTL'
_computing_structure_refinement 'SHELXL-2014 (Sheldrick, 2014)'
_computing_structure_solution Sir2011
_diffrn_ambient_temperature 100(2)
_diffrn_detector_area_resol_mean 512
_diffrn_detector_type '4K CCD area detector APEX II'
_diffrn_measured_fraction_theta_full 0.998
_diffrn_measured_fraction_theta_max 0.958
_diffrn_measurement_device_type 'APEX DUO Kappa 4-axis goniometer'
_diffrn_measurement_method
;
 Fullsphere data collection, phi and omega scans
;
_diffrn_measurement_specimen_support 'magnetic support with MicroMount'
_diffrn_radiation_monochromator 'Quazar MX Multilayer Optics'
_diffrn_radiation_type MoK\a
_diffrn_radiation_wavelength 0.71073
_diffrn_reflns_av_R_equivalents 0.0213
_diffrn_reflns_av_unetI/netI 0.0189
_diffrn_reflns_Laue_measured_fraction_full 0.998
_diffrn_reflns_Laue_measured_fraction_max 0.958
_diffrn_reflns_limit_h_max 23
_diffrn_reflns_limit_h_min -23
_diffrn_reflns_limit_k_max 25
_diffrn_reflns_limit_k_min -16
_diffrn_reflns_limit_l_max 11
_diffrn_reflns_limit_l_min -12
_diffrn_reflns_number 15842
_diffrn_reflns_point_group_measured_fraction_full 0.998
_diffrn_reflns_point_group_measured_fraction_max 0.958
_diffrn_reflns_theta_full 25.242
_diffrn_reflns_theta_max 33.176
_diffrn_reflns_theta_min 1.919
_diffrn_source 'Microfocus source E025 IuS'
_diffrn_source_current 0.6
_diffrn_source_power 50
_diffrn_source_size '0.2 mm x 0.2 mm fine focus'
_diffrn_source_type 'Bruker APEX DUO'
_exptl_absorpt_coefficient_mu 0.090
_exptl_absorpt_correction_T_max 0.995
_exptl_absorpt_correction_T_min 0.96
_exptl_absorpt_correction_type multi-scan
_exptl_absorpt_process_details
; 
 SADABS Version 2008/1 Bruker-Nonius
 Blessing, Acta Cryst. (1995) A51 33-38
;
_exptl_crystal_colour colourless
_exptl_crystal_density_diffrn 1.333
_exptl_crystal_description block
_exptl_crystal_F_000 768
_exptl_crystal_size_max 0.10
_exptl_crystal_size_mid 0.05
_exptl_crystal_size_min 0.05
_refine_diff_density_max 0.465
_refine_diff_density_min -0.194
_refine_diff_density_rms 0.050
_refine_ls_extinction_method none
_refine_ls_goodness_of_fit_ref 1.059
_refine_ls_hydrogen_treatment constr
_refine_ls_matrix_type full
_refine_ls_number_parameters 124
_refine_ls_number_reflns 3308
_refine_ls_number_restraints 0
_refine_ls_restrained_S_all 1.059
_refine_ls_R_factor_all 0.0502
_refine_ls_R_factor_gt 0.0395
_refine_ls_shift/su_max 0.000
_refine_ls_shift/su_mean 0.000
_refine_ls_structure_factor_coef Fsqd
_refine_ls_weighting_details 'w=1/[\s^2^(Fo^2^)+(0.0620P)^2^+0.8195P] where P=(Fo^2^+2Fc^2^)/3'
_refine_ls_weighting_scheme calc
_refine_ls_wR_factor_gt 0.1068
_refine_ls_wR_factor_ref 0.1136
_reflns_Friedel_coverage 0.000
_reflns_number_gt 2741
_reflns_number_total 3308
_reflns_threshold_expression 'I > 2\s(I)'
_cod_data_source_file ja8b09677_si_002.cif
_cod_data_source_block mo_SCRIV061_0m
_cod_depositor_comments
;
The following automatic conversions were performed:

data item '_exptl_absorpt_correction_type' value 'Multi-scan' was
changed to 'multi-scan' in accordance with the
/home/saulius/struct/COD-crude-data/automatic-downloads/DataCite-retrospective/ACS/depositions/lib/dictionaries/cif_core.dic
dictionary named 'cif_core.dic' version 2.4.2 last updated on
2011-04-26.

data item '_symmetry_cell_setting' value 'Monoclinic' was changed to
'monoclinic' in accordance with the
/home/saulius/struct/COD-crude-data/automatic-downloads/DataCite-retrospective/ACS/depositions/lib/dictionaries/cif_core.dic
dictionary named 'cif_core.dic' version 2.4.2 last updated on
2011-04-26.

Automatic conversion script
Id: cif_fix_values 6909 2019-04-08 15:41:33Z antanas 
;
_cod_original_sg_symbol_H-M C2/c
_cod_database_code 4133333
_shelx_shelxl_version_number 2016/6
_shelx_space_group_comment
;
The symmetry employed for this shelxl refinement is uniquely defined
by the following loop, which should always be used as a source of
symmetry information in preference to the above space-group names.
They are only intended as comments.
;
_shelx_estimated_absorpt_t_min 0.991
_shelx_estimated_absorpt_t_max 0.995

loop_
_space_group_symop_operation_xyz
'x, y, z'
'-x, y, -z+1/2'
'x+1/2, y+1/2, z'
'-x+1/2, y+1/2, -z+1/2'
'-x, -y, -z'
'x, -y, z-1/2'
'-x+1/2, -y+1/2, -z'
'x+1/2, -y+1/2, z-1/2'

loop_
_atom_site_label
_atom_site_type_symbol
_atom_site_fract_x
_atom_site_fract_y
_atom_site_fract_z
_atom_site_U_iso_or_equiv
_atom_site_adp_type
_atom_site_occupancy
_atom_site_site_symmetry_order
_atom_site_calc_flag
_atom_site_refinement_flags_posn
_atom_site_refinement_flags_adp
_atom_site_refinement_flags_occupancy
O2 O 0.11102(5) 0.24922(4) 0.40931(9) 0.01972(14) Uani 1 1 d . . .
O1 O 0.01814(5) 0.20555(4) 0.54944(10) 0.02126(15) Uani 1 1 d . . .
C1 C 0.000000 0.14798(6) 0.250000 0.0141(2) Uani 1 2 d S T P
C2 C 0.10681(6) -0.05636(5) 0.29731(11) 0.01430(15) Uani 1 1 d . . .
H2 H 0.075585 -0.103890 0.306485 0.017 Uiso 1 1 calc R U .
C3 C 0.05083(5) 0.00949(5) 0.26076(11) 0.01296(15) Uani 1 1 d . . .
C4 C 0.25869(6) -0.01101(5) 0.26446(12) 0.01669(16) Uani 1 1 d . . .
H4 H 0.226205 0.035606 0.199754 0.020 Uiso 1 1 calc R U .
C5 C 0.20829(6) -0.06547(5) 0.32488(11) 0.01443(15) Uani 1 1 d . . .
C6 C 0.04208(6) 0.20291(5) 0.42239(12) 0.01502(15) Uani 1 1 d . . .
C7 C 0.08108(6) 0.09322(5) 0.24508(14) 0.01779(17) Uani 1 1 d . . .
H7A H 0.086929 0.100435 0.125083 0.021 Uiso 1 1 calc R U .
H7B H 0.145147 0.105535 0.351962 0.021 Uiso 1 1 calc R U .
C8 C 0.25866(7) -0.13424(5) 0.41785(13) 0.02000(17) Uani 1 1 d . . .
H8 H 0.225519 -0.172772 0.456908 0.024 Uiso 1 1 calc R U .
C9 C 0.35561(6) -0.02426(6) 0.29790(14) 0.02099(18) Uani 1 1 d . . .
H9 H 0.388469 0.013110 0.255196 0.025 Uiso 1 1 calc R U .
C10 C 0.40466(7) -0.09197(6) 0.39359(15) 0.02417(19) Uani 1 1 d . . .
H10 H 0.471070 -0.100530 0.417629 0.029 Uiso 1 1 calc R U .
C11 C 0.35591(7) -0.14700(6) 0.45378(15) 0.02481(19) Uani 1 1 d . . .
H11 H 0.389023 -0.193261 0.519388 0.030 Uiso 1 1 calc R U .
C12 C 0.16104(7) 0.30407(6) 0.56334(14) 0.02395(19) Uani 1 1 d . . .
H12A H 0.182699 0.350278 0.515949 0.036 Uiso 1 1 calc R U .
H12B H 0.218123 0.277931 0.662186 0.036 Uiso 1 1 calc R U .
H12C H 0.116176 0.321143 0.616174 0.036 Uiso 1 1 calc R U .

loop_
_atom_site_aniso_label
_atom_site_aniso_U_11
_atom_site_aniso_U_22
_atom_site_aniso_U_33
_atom_site_aniso_U_23
_atom_site_aniso_U_13
_atom_site_aniso_U_12
O2 0.0182(3) 0.0197(3) 0.0213(3) -0.0054(2) 0.0086(2) -0.0063(2)
O1 0.0256(3) 0.0206(3) 0.0209(3) 0.0029(2) 0.0132(3) 0.0043(2)
C1 0.0135(4) 0.0109(4) 0.0201(5) 0.000 0.0093(4) 0.000
C2 0.0129(3) 0.0134(3) 0.0160(3) -0.0008(3) 0.0057(3) 0.0001(3)
C3 0.0118(3) 0.0125(3) 0.0146(3) -0.0008(2) 0.0058(3) -0.0005(2)
C4 0.0144(3) 0.0180(4) 0.0183(4) 0.0001(3) 0.0077(3) 0.0023(3)
C5 0.0129(3) 0.0144(3) 0.0151(3) -0.0023(3) 0.0052(3) 0.0013(3)
C6 0.0136(3) 0.0127(3) 0.0176(4) 0.0028(3) 0.0058(3) 0.0032(3)
C7 0.0155(3) 0.0118(3) 0.0304(4) -0.0004(3) 0.0140(3) -0.0002(3)
C8 0.0183(4) 0.0157(4) 0.0262(4) 0.0011(3) 0.0099(3) 0.0046(3)
C9 0.0157(4) 0.0244(4) 0.0248(4) -0.0020(3) 0.0106(3) 0.0005(3)
C10 0.0145(4) 0.0287(5) 0.0287(5) -0.0026(4) 0.0088(3) 0.0056(3)
C11 0.0194(4) 0.0215(4) 0.0319(5) 0.0018(3) 0.0096(4) 0.0090(3)
C12 0.0202(4) 0.0220(4) 0.0229(4) -0.0067(3) 0.0030(3) -0.0029(3)

loop_
_atom_type_symbol
_atom_type_description
_atom_type_scat_dispersion_real
_atom_type_scat_dispersion_imag
_atom_type_scat_source
C C 0.0033 0.0016 'International Tables Vol C Tables 4.2.6.8 and 6.1.1.4'
H H 0.0000 0.0000 'International Tables Vol C Tables 4.2.6.8 and 6.1.1.4'
O O 0.0106 0.0060 'International Tables Vol C Tables 4.2.6.8 and 6.1.1.4'

loop_
_geom_angle_atom_site_label_1
_geom_angle_atom_site_label_2
_geom_angle_atom_site_label_3
_geom_angle
_geom_angle_site_symmetry_1
_geom_angle_site_symmetry_3
C6 O2 C12 116.83(7) . .
C6 C1 C6 105.41(9) 2 .
C6 C1 C7 111.71(5) 2 .
C6 C1 C7 110.67(5) . .
C6 C1 C7 110.67(5) 2 2
C6 C1 C7 111.71(5) . 2
C7 C1 C7 106.76(9) . 2
C3 C2 C5 129.72(7) . .
C2 C3 C3 123.49(5) . 2
C2 C3 C7 127.20(7) . .
C3 C3 C7 109.25(4) 2 .
C9 C4 C5 120.97(8) . .
C4 C5 C8 117.69(7) . .
C4 C5 C2 124.84(7) . .
C8 C5 C2 117.47(7) . .
O1 C6 O2 124.52(8) . .
O1 C6 C1 126.53(7) . .
O2 C6 C1 108.95(6) . .
C3 C7 C1 106.60(6) . .
C11 C8 C5 121.39(9) . .
C4 C9 C10 120.36(9) . .
C11 C10 C9 119.63(8) . .
C8 C11 C10 119.93(8) . .

loop_
_geom_bond_atom_site_label_1
_geom_bond_atom_site_label_2
_geom_bond_distance
_geom_bond_site_symmetry_2
O2 C6 1.3432(10) .
O2 C12 1.4476(11) .
O1 C6 1.1996(11) .
C1 C6 1.5314(11) 2
C1 C6 1.5315(11) .
C1 C7 1.5507(10) .
C1 C7 1.5507(10) 2
C2 C3 1.3515(11) .
C2 C5 1.4637(11) .
C3 C3 1.4736(15) 2
C3 C7 1.5078(11) .
C4 C9 1.3919(12) .
C4 C5 1.4023(12) .
C5 C8 1.4067(12) .
C8 C11 1.3903(13) .
C9 C10 1.3922(14) .
C10 C11 1.3906(15) .

loop_
_geom_torsion_atom_site_label_1
_geom_torsion_atom_site_label_2
_geom_torsion_atom_site_label_3
_geom_torsion_atom_site_label_4
_geom_torsion
_geom_torsion_site_symmetry_1
_geom_torsion_site_symmetry_4
C5 C2 C3 C3 -179.01(9) . 2
C5 C2 C3 C7 -2.25(14) . .
C9 C4 C5 C8 -0.85(12) . .
C9 C4 C5 C2 179.57(8) . .
C3 C2 C5 C4 -19.88(14) . .
C3 C2 C5 C8 160.54(9) . .
C12 O2 C6 O1 1.91(12) . .
C12 O2 C6 C1 -178.50(7) . .
C6 C1 C6 O1 120.41(9) 2 .
C7 C1 C6 O1 -118.66(8) . .
C7 C1 C6 O1 0.16(11) 2 .
C6 C1 C6 O2 -59.17(5) 2 .
C7 C1 C6 O2 61.76(8) . .
C7 C1 C6 O2 -179.43(6) 2 .
C2 C3 C7 C1 -166.77(7) . .
C3 C3 C7 C1 10.38(10) 2 .
C6 C1 C7 C3 -124.94(7) 2 .
C6 C1 C7 C3 117.94(7) . .
C7 C1 C7 C3 -3.83(4) 2 .
C4 C5 C8 C11 1.80(13) . .
C2 C5 C8 C11 -178.59(8) . .
C5 C4 C9 C10 -0.42(14) . .
C4 C9 C10 C11 0.80(15) . .
C5 C8 C11 C10 -1.47(15) . .
C9 C10 C11 C8 0.14(15) . .
